data_8102098
loop_
_publ_author_name
'Feng, X.'
'Li, H.-L.'
'Han, M.-L.'
'Hu, S.-Q.'

_publ_section_title
;
Crystal structure of diaqua-(\m-4,4&cent;-bipyridine)-bis(N-
salicylideneaspartato)-dicopper(II), Cu~2~(H~2~O)~2~(C~11~H~9~NO~5~)
~2~(C~10~H~8~N~2~)
;
_journal_issue 2
_journal_name_full 'Zeitschrift f\"ur Kristallographie - New Crystal Structures'
_journal_page_first 129
_journal_page_last 130
_journal_volume 222
_journal_year 2007
_chemical_formula_structural Cu2(H2O)2(C11H9NO5)2(C10H8N2)
_chemical_formula_sum 'C32 H30 Cu2 N4 O12'
_chemical_formula_weight 789.68
_chemical_name_systematic
;
diaqua-(\m-4,4'-bipyridine)-bis(N-salicylideneaspartato)-dicopper(II)
;
_space_group_IT_number 14
_symmetry_cell_setting monoclinic
_symmetry_space_group_name_Hall '-P 2yn'
_symmetry_space_group_name_H-M 'P 1 21/n 1'
_atom_sites_solution_hydrogens geom
_atom_sites_solution_primary direct
_atom_sites_solution_secondary difmap
_audit_creation_method SHELXL-97
_cell_angle_alpha 90.00
_cell_angle_beta 107.1090(10)
_cell_angle_gamma 90.00
_cell_formula_units_Z 2
_cell_length_a 10.2770(10)
_cell_length_b 10.8289(11)
_cell_length_c 15.0129(15)
_cell_measurement_reflns_used 5068
_cell_measurement_temperature 291(2)
_cell_measurement_theta_max 27.62
_cell_measurement_theta_min 2.80
_cell_volume 1596.8(3)
_computing_cell_refinement 'Bruker SMART'
_computing_data_collection 'Bruker SMART'
_computing_data_reduction 'Bruker SAINT'
_computing_molecular_graphics 'Bruker SHELXTL'
_computing_publication_material 'Bruker SHELXTL'
_computing_structure_refinement 'SHELXL-97 (Sheldrick, 1997)'
_computing_structure_solution 'SHELXS-97 (Sheldrick, 1997)'
_diffrn_ambient_temperature 291(2)
_diffrn_measured_fraction_theta_full 0.999
_diffrn_measured_fraction_theta_max 0.999
_diffrn_measurement_device_type 'Bruker SMART CCD'
_diffrn_measurement_method phi/omega
_diffrn_radiation_monochromator graphite
_diffrn_radiation_source 'fine-focus sealed tube'
_diffrn_radiation_type MoK\a
_diffrn_radiation_wavelength 0.71073
_diffrn_reflns_av_R_equivalents 0.0212
_diffrn_reflns_av_sigmaI/netI 0.0188
_diffrn_reflns_limit_h_max 12
_diffrn_reflns_limit_h_min -12
_diffrn_reflns_limit_k_max 13
_diffrn_reflns_limit_k_min -13
_diffrn_reflns_limit_l_max 18
_diffrn_reflns_limit_l_min -18
_diffrn_reflns_number 11515
_diffrn_reflns_theta_full 25.50
_diffrn_reflns_theta_max 25.50
_diffrn_reflns_theta_min 2.80
_diffrn_standards_number 0
_exptl_absorpt_coefficient_mu 1.405
_exptl_absorpt_correction_T_max 0.7238
_exptl_absorpt_correction_T_min 0.5860
_exptl_absorpt_correction_type multi-scan
_exptl_absorpt_process_details sadabs
_exptl_crystal_colour blue
_exptl_crystal_density_diffrn 1.642
_exptl_crystal_density_method 'not measured'
_exptl_crystal_description block
_exptl_crystal_F_000 808
_exptl_crystal_size_max 0.43
_exptl_crystal_size_mid 0.32
_exptl_crystal_size_min 0.25
_refine_diff_density_max 0.331
_refine_diff_density_min -0.211
_refine_diff_density_rms 0.048
_refine_ls_extinction_method none
_refine_ls_goodness_of_fit_ref 1.028
_refine_ls_hydrogen_treatment mixed
_refine_ls_matrix_type full
_refine_ls_number_parameters 235
_refine_ls_number_reflns 2964
_refine_ls_number_restraints 3
_refine_ls_restrained_S_all 1.028
_refine_ls_R_factor_all 0.0336
_refine_ls_R_factor_gt 0.0272
_refine_ls_shift/su_max 0.001
_refine_ls_shift/su_mean 0.000
_refine_ls_structure_factor_coef Fsqd
_refine_ls_weighting_details 'calc w=1/[\s^2^(Fo^2^)+(0.0349P)^2^+1.0550P] where P=(Fo^2^+2Fc^2^)/3'
_refine_ls_weighting_scheme calc
_refine_ls_wR_factor_gt 0.0692
_refine_ls_wR_factor_ref 0.0728
_reflns_number_gt 2583
_reflns_number_total 2964
_reflns_threshold_expression >2sigma(I)
_cod_data_source_file 1267-1975.cff
_cod_data_source_block C32H30Cu2N4O12
_cod_depositor_comments
;
The following automatic conversions were performed:
'_symmetry_cell_setting' value 'Monoclinic' changed to 'monoclinic'
according to '/home/saulius/struct/CIF-dictionaries/cif_core.dic'
dictionary named 'cif_core.dic' version 2.4.1 from 2010-06-29.

Automatic conversion script
Id: cif_fix_enum 1555 2011-01-17 13:19:09Z saulius 
;
_cod_original_sg_symbol_H-M P12(1)/n1
_cod_database_code 8102098

loop_
_symmetry_equiv_pos_as_xyz
'x, y, z'
'-x+1/2, y+1/2, -z+1/2'
'-x, -y, -z'
'x-1/2, -y-1/2, z-1/2'

loop_
_atom_site_label
_atom_site_type_symbol
_atom_site_fract_x
_atom_site_fract_y
_atom_site_fract_z
_atom_site_U_iso_or_equiv
_atom_site_adp_type
_atom_site_occupancy
_atom_site_symmetry_multiplicity
_atom_site_Wyckoff_symbol
_atom_site_calc_flag
_atom_site_refinement_flags
_atom_site_disorder_assembly
_atom_site_disorder_group
Cu1 Cu 0.51957(2) 0.40374(3) 0.220610(17) 0.03293(10) Uani 1 4 e d . . .
O1 O 0.62382(16) 0.34163(17) 0.14434(11) 0.0452(4) Uani 1 4 e d . . .
O2 O 0.40436(15) 0.49750(15) 0.28560(10) 0.0379(4) Uani 1 4 e d . . .
O3 O 0.19051(16) 0.54038(16) 0.27789(11) 0.0402(4) Uani 1 4 e d . . .
O4 O 0.02501(19) 0.14595(17) 0.06394(11) 0.0490(4) Uani 1 4 e d . . .
H4 H 0.0560 0.1159 0.1160 0.073 Uiso 1 4 e calc R . .
O5 O 0.02610(17) 0.32351(17) -0.00515(11) 0.0479(4) Uani 1 4 e d . . .
O6 O 0.5010(3) 0.2203(2) 0.30387(14) 0.0715(7) Uani 1 4 e d D . .
N1 N 0.34823(17) 0.39385(16) 0.12197(12) 0.0287(4) Uani 1 4 e d . . .
N2 N 0.69097(17) 0.44642(18) 0.32094(12) 0.0328(4) Uani 1 4 e d . . .
C1 C 0.5819(2) 0.3289(2) 0.05347(16) 0.0355(5) Uani 1 4 e d . . .
C2 C 0.6784(3) 0.2934(2) 0.00725(19) 0.0477(6) Uani 1 4 e d . . .
H2 H 0.7680 0.2788 0.0422 0.057 Uiso 1 4 e calc R . .
C3 C 0.6421(3) 0.2801(2) -0.0881(2) 0.0545(7) Uani 1 4 e d . . .
H3 H 0.7076 0.2568 -0.1163 0.065 Uiso 1 4 e calc R . .
C4 C 0.5094(3) 0.3009(2) -0.14262(18) 0.0516(7) Uani 1 4 e d . . .
H4A H 0.4861 0.2923 -0.2070 0.062 Uiso 1 4 e calc R . .
C5 C 0.4133(3) 0.3344(2) -0.10059(16) 0.0412(6) Uani 1 4 e d . . .
H5 H 0.3242 0.3480 -0.1371 0.049 Uiso 1 4 e calc R . .
C6 C 0.4465(2) 0.3489(2) -0.00277(15) 0.0320(5) Uani 1 4 e d . . .
C7 C 0.3380(2) 0.3832(2) 0.03436(15) 0.0316(5) Uani 1 4 e d . . .
H7 H 0.2534 0.3991 -0.0080 0.038 Uiso 1 4 e calc R . .
C8 C 0.2276(2) 0.4293(2) 0.15001(14) 0.0300(5) Uani 1 4 e d . . .
H8 H 0.1716 0.4864 0.1038 0.036 Uiso 1 4 e calc R . .
C9 C 0.2757(2) 0.4942(2) 0.24527(14) 0.0304(5) Uani 1 4 e d . . .
C10 C 0.1422(2) 0.3167(2) 0.15850(14) 0.0346(5) Uani 1 4 e d . . .
H10A H 0.2022 0.2533 0.1938 0.042 Uiso 1 4 e calc R . .
H10B H 0.0801 0.3400 0.1933 0.042 Uiso 1 4 e calc R . .
C11 C 0.0609(2) 0.2633(2) 0.06586(15) 0.0334(5) Uani 1 4 e d . . .
C12 C 0.6966(2) 0.4412(2) 0.41145(15) 0.0337(5) Uani 1 4 e d . . .
H12 H 0.6172 0.4231 0.4266 0.040 Uiso 1 4 e calc R . .
C13 C 0.8139(2) 0.4613(2) 0.48262(15) 0.0327(5) Uani 1 4 e d . . .
H13 H 0.8128 0.4559 0.5442 0.039 Uiso 1 4 e calc R . .
C14 C 0.9348(2) 0.48975(19) 0.46267(14) 0.0279(4) Uani 1 4 e d . . .
C15 C 0.9271(2) 0.4981(2) 0.36885(15) 0.0389(5) Uani 1 4 e d . . .
H15 H 1.0040 0.5192 0.3516 0.047 Uiso 1 4 e calc R . .
C16 C 0.8060(2) 0.4752(2) 0.30137(16) 0.0406(6) Uani 1 4 e d . . .
H16 H 0.8041 0.4800 0.2392 0.049 Uiso 1 4 e calc R . .
H1W H 0.451(3) 0.164(2) 0.2769(17) 0.068(10) Uiso 1 4 e d D . .
H2W H 0.503(3) 0.218(3) 0.3593(9) 0.076(11) Uiso 1 4 e d D . .

loop_
_atom_site_aniso_label
_atom_site_aniso_U_11
_atom_site_aniso_U_22
_atom_site_aniso_U_33
_atom_site_aniso_U_23
_atom_site_aniso_U_13
_atom_site_aniso_U_12
Cu1 0.02238(15) 0.04749(18) 0.02731(15) -0.00550(11) 0.00480(10) 0.00118(11)
O1 0.0303(8) 0.0646(11) 0.0406(9) -0.0112(8) 0.0102(7) 0.0077(8)
O2 0.0264(8) 0.0564(10) 0.0298(8) -0.0118(7) 0.0062(6) -0.0020(7)
O3 0.0361(9) 0.0516(10) 0.0357(8) -0.0071(7) 0.0148(7) 0.0062(8)
O4 0.0564(11) 0.0481(10) 0.0354(9) 0.0026(8) 0.0027(8) -0.0127(9)
O5 0.0487(10) 0.0560(11) 0.0319(8) 0.0060(8) 0.0008(7) -0.0068(8)
O6 0.0989(17) 0.0705(15) 0.0382(11) -0.0009(10) 0.0095(11) -0.0418(13)
N1 0.0242(9) 0.0366(10) 0.0257(9) -0.0035(7) 0.0081(7) -0.0009(7)
N2 0.0223(9) 0.0440(10) 0.0296(9) -0.0002(8) 0.0038(7) -0.0001(8)
C1 0.0387(12) 0.0334(12) 0.0389(12) -0.0048(10) 0.0185(10) -0.0029(10)
C2 0.0433(14) 0.0478(15) 0.0609(16) -0.0057(12) 0.0292(13) 0.0012(12)
C3 0.0716(19) 0.0489(16) 0.0620(17) -0.0082(13) 0.0492(16) -0.0033(14)
C4 0.0745(19) 0.0512(15) 0.0404(14) -0.0040(12) 0.0348(14) -0.0052(14)
C5 0.0542(15) 0.0394(13) 0.0337(12) -0.0009(10) 0.0186(11) -0.0049(11)
C6 0.0396(12) 0.0293(11) 0.0316(11) -0.0025(9) 0.0175(10) -0.0044(9)
C7 0.0292(11) 0.0367(12) 0.0281(11) -0.0010(9) 0.0072(9) -0.0025(9)
C8 0.0241(10) 0.0400(12) 0.0259(10) -0.0005(9) 0.0074(8) 0.0021(9)
C9 0.0310(11) 0.0348(11) 0.0260(10) 0.0000(9) 0.0093(9) -0.0005(9)
C10 0.0323(11) 0.0437(13) 0.0276(10) 0.0010(9) 0.0085(9) -0.0045(10)
C11 0.0269(11) 0.0431(13) 0.0298(11) 0.0013(10) 0.0077(9) -0.0034(9)
C12 0.0240(10) 0.0432(13) 0.0347(11) -0.0027(10) 0.0099(9) -0.0032(9)
C13 0.0280(11) 0.0418(12) 0.0283(11) -0.0016(9) 0.0085(9) -0.0025(9)
C14 0.0237(10) 0.0277(10) 0.0305(11) -0.0002(8) 0.0052(9) 0.0009(8)
C15 0.0245(11) 0.0605(15) 0.0316(11) 0.0065(10) 0.0081(9) -0.0043(10)
C16 0.0306(12) 0.0617(16) 0.0278(11) 0.0060(10) 0.0060(9) -0.0014(11)

loop_
_atom_type_symbol
_atom_type_description
_atom_type_scat_dispersion_real
_atom_type_scat_dispersion_imag
_atom_type_scat_source
C C 0.0033 0.0016 'International Tables Vol C Tables 4.2.6.8 and 6.1.1.4'
H H 0.0000 0.0000 'International Tables Vol C Tables 4.2.6.8 and 6.1.1.4'
N N 0.0061 0.0033 'International Tables Vol C Tables 4.2.6.8 and 6.1.1.4'
O O 0.0106 0.0060 'International Tables Vol C Tables 4.2.6.8 and 6.1.1.4'
Cu Cu 0.3201 1.2651 'International Tables Vol C Tables 4.2.6.8 and 6.1.1.4'

loop_
_geom_angle_atom_site_label_1
_geom_angle_atom_site_label_2
_geom_angle_atom_site_label_3
_geom_angle
_geom_angle_site_symmetry_1
_geom_angle_site_symmetry_3
_geom_angle_publ_flag
O1 Cu1 N1 93.80(7) . . ?
O1 Cu1 N2 90.45(7) . . ?
N1 Cu1 N2 169.82(8) . . ?
O1 Cu1 O2 169.22(8) . . ?
N1 Cu1 O2 82.35(6) . . ?
N2 Cu1 O2 91.81(7) . . ?
O1 Cu1 O6 99.60(9) . . ?
N1 Cu1 O6 99.16(8) . . ?
N2 Cu1 O6 89.23(8) . . ?
O2 Cu1 O6 90.97(8) . . ?
C1 O1 Cu1 126.28(14) . . ?
C9 O2 Cu1 115.35(13) . . ?
C11 O4 H4 109.5 . . ?
Cu1 O6 H1W 120(2) . . ?
Cu1 O6 H2W 125(2) . . ?
H1W O6 H2W 107(2) . . ?
C7 N1 C8 119.36(17) . . ?
C7 N1 Cu1 124.38(14) . . ?
C8 N1 Cu1 114.74(13) . . ?
C16 N2 C12 117.03(18) . . ?
C16 N2 Cu1 121.79(15) . . ?
C12 N2 Cu1 121.10(14) . . ?
O1 C1 C6 124.62(19) . . ?
O1 C1 C2 118.3(2) . . ?
C6 C1 C2 117.1(2) . . ?
C3 C2 C1 121.5(3) . . ?
C3 C2 H2 119.3 . . ?
C1 C2 H2 119.3 . . ?
C2 C3 C4 121.0(2) . . ?
C2 C3 H3 119.5 . . ?
C4 C3 H3 119.5 . . ?
C5 C4 C3 119.3(2) . . ?
C5 C4 H4A 120.4 . . ?
C3 C4 H4A 120.4 . . ?
C4 C5 C6 121.4(2) . . ?
C4 C5 H5 119.3 . . ?
C6 C5 H5 119.3 . . ?
C5 C6 C1 119.8(2) . . ?
C5 C6 C7 117.0(2) . . ?
C1 C6 C7 123.24(19) . . ?
N1 C7 C6 125.3(2) . . ?
N1 C7 H7 117.3 . . ?
C6 C7 H7 117.3 . . ?
N1 C8 C10 111.62(18) . . ?
N1 C8 C9 108.48(16) . . ?
C10 C8 C9 108.80(17) . . ?
N1 C8 H8 109.3 . . ?
C10 C8 H8 109.3 . . ?
C9 C8 H8 109.3 . . ?
O3 C9 O2 123.86(19) . . ?
O3 C9 C8 118.97(19) . . ?
O2 C9 C8 117.17(18) . . ?
C11 C10 C8 113.84(17) . . ?
C11 C10 H10A 108.8 . . ?
C8 C10 H10A 108.8 . . ?
C11 C10 H10B 108.8 . . ?
C8 C10 H10B 108.8 . . ?
H10A C10 H10B 107.7 . . ?
O5 C11 O4 119.4(2) . . ?
O5 C11 C10 123.0(2) . . ?
O4 C11 C10 117.63(19) . . ?
N2 C12 C13 123.2(2) . . ?
N2 C12 H12 118.4 . . ?
C13 C12 H12 118.4 . . ?
C12 C13 C14 120.1(2) . . ?
C12 C13 H13 120.0 . . ?
C14 C13 H13 120.0 . . ?
C15 C14 C13 116.30(19) . . ?
C15 C14 C14 121.5(2) . 3_766 ?
C13 C14 C14 122.2(2) . 3_766 ?
C16 C15 C14 120.2(2) . . ?
C16 C15 H15 119.9 . . ?
C14 C15 H15 119.9 . . ?
N2 C16 C15 123.2(2) . . ?
N2 C16 H16 118.4 . . ?
C15 C16 H16 118.4 . . ?

loop_
_geom_bond_atom_site_label_1
_geom_bond_atom_site_label_2
_geom_bond_distance
_geom_bond_site_symmetry_2
_geom_bond_publ_flag
Cu1 O1 1.9061(15) . ?
Cu1 N1 1.9419(17) . ?
Cu1 N2 2.0060(17) . ?
Cu1 O2 2.0160(15) . ?
Cu1 O6 2.385(2) . ?
O1 C1 1.311(3) . ?
O2 C9 1.282(3) . ?
O3 C9 1.229(3) . ?
O4 C11 1.321(3) . ?
O4 H4 0.8200 . ?
O5 C11 1.211(3) . ?
O6 H1W 0.827(10) . ?
O6 H2W 0.827(10) . ?
N1 C7 1.293(3) . ?
N1 C8 1.473(3) . ?
N2 C16 1.336(3) . ?
N2 C12 1.344(3) . ?
C1 C6 1.416(3) . ?
C1 C2 1.420(3) . ?
C2 C3 1.376(4) . ?
C2 H2 0.9300 . ?
C3 C4 1.387(4) . ?
C3 H3 0.9300 . ?
C4 C5 1.369(3) . ?
C4 H4A 0.9300 . ?
C5 C6 1.415(3) . ?
C5 H5 0.9300 . ?
C6 C7 1.435(3) . ?
C7 H7 0.9300 . ?
C8 C10 1.529(3) . ?
C8 C9 1.539(3) . ?
C8 H8 0.9800 . ?
C10 C11 1.511(3) . ?
C10 H10A 0.9700 . ?
C10 H10B 0.9700 . ?
C12 C13 1.373(3) . ?
C12 H12 0.9300 . ?
C13 C14 1.395(3) . ?
C13 H13 0.9300 . ?
C14 C15 1.390(3) . ?
C14 C14 1.490(4) 3_766 ?
C15 C16 1.377(3) . ?
C15 H15 0.9300 . ?
C16 H16 0.9300 . ?

loop_
_geom_hbond_atom_site_label_D
_geom_hbond_atom_site_label_H
_geom_hbond_atom_site_label_A
_geom_hbond_distance_DH
_geom_hbond_distance_HA
_geom_hbond_distance_DA
_geom_hbond_angle_DHA
_geom_hbond_site_symmetry_A
O6 H2W O5 0.827(10) 2.028(13) 2.842(3) 168(3) 4_666
O6 H1W O3 0.827(10) 1.965(11) 2.784(3) 171(3) 2_545
O4 H4 O2 0.82 1.91 2.692(2) 160.0 2_545

loop_
_geom_torsion_atom_site_label_1
_geom_torsion_atom_site_label_2
_geom_torsion_atom_site_label_3
_geom_torsion_atom_site_label_4
_geom_torsion
_geom_torsion_site_symmetry_1
_geom_torsion_site_symmetry_2
_geom_torsion_site_symmetry_3
_geom_torsion_site_symmetry_4
_geom_torsion_publ_flag
N1 Cu1 O1 C1 12.7(2) . . . . ?
N2 Cu1 O1 C1 -158.04(19) . . . . ?
O2 Cu1 O1 C1 -55.9(4) . . . . ?
O6 Cu1 O1 C1 112.67(19) . . . . ?
O1 Cu1 O2 C9 79.6(4) . . . . ?
N1 Cu1 O2 C9 9.98(15) . . . . ?
N2 Cu1 O2 C9 -178.40(16) . . . . ?
O6 Cu1 O2 C9 -89.14(16) . . . . ?
O1 Cu1 N1 C7 -16.94(19) . . . . ?
N2 Cu1 N1 C7 97.5(4) . . . . ?
O2 Cu1 N1 C7 152.94(18) . . . . ?
O6 Cu1 N1 C7 -117.31(18) . . . . ?
O1 Cu1 N1 C8 177.24(14) . . . . ?
N2 Cu1 N1 C8 -68.3(4) . . . . ?
O2 Cu1 N1 C8 -12.87(14) . . . . ?
O6 Cu1 N1 C8 76.87(15) . . . . ?
O1 Cu1 N2 C16 28.9(2) . . . . ?
N1 Cu1 N2 C16 -85.8(4) . . . . ?
O2 Cu1 N2 C16 -140.55(19) . . . . ?
O6 Cu1 N2 C16 128.5(2) . . . . ?
O1 Cu1 N2 C12 -147.70(18) . . . . ?
N1 Cu1 N2 C12 97.6(4) . . . . ?
O2 Cu1 N2 C12 42.84(18) . . . . ?
O6 Cu1 N2 C12 -48.10(18) . . . . ?
Cu1 O1 C1 C6 -6.1(3) . . . . ?
Cu1 O1 C1 C2 173.35(17) . . . . ?
O1 C1 C2 C3 -179.0(2) . . . . ?
C6 C1 C2 C3 0.5(4) . . . . ?
C1 C2 C3 C4 0.0(4) . . . . ?
C2 C3 C4 C5 -0.4(4) . . . . ?
C3 C4 C5 C6 0.4(4) . . . . ?
C4 C5 C6 C1 0.2(3) . . . . ?
C4 C5 C6 C7 -179.5(2) . . . . ?
O1 C1 C6 C5 178.9(2) . . . . ?
C2 C1 C6 C5 -0.6(3) . . . . ?
O1 C1 C6 C7 -1.5(4) . . . . ?
C2 C1 C6 C7 179.0(2) . . . . ?
C8 N1 C7 C6 -179.67(19) . . . . ?
Cu1 N1 C7 C6 15.1(3) . . . . ?
C5 C6 C7 N1 176.0(2) . . . . ?
C1 C6 C7 N1 -3.6(4) . . . . ?
C7 N1 C8 C10 86.9(2) . . . . ?
Cu1 N1 C8 C10 -106.52(16) . . . . ?
C7 N1 C8 C9 -153.24(19) . . . . ?
Cu1 N1 C8 C9 13.3(2) . . . . ?
Cu1 O2 C9 O3 175.82(17) . . . . ?
Cu1 O2 C9 C8 -4.8(2) . . . . ?
N1 C8 C9 O3 174.05(19) . . . . ?
C10 C8 C9 O3 -64.3(3) . . . . ?
N1 C8 C9 O2 -5.3(3) . . . . ?
C10 C8 C9 O2 116.3(2) . . . . ?
N1 C8 C10 C11 -74.5(2) . . . . ?
C9 C8 C10 C11 165.84(18) . . . . ?
C8 C10 C11 O5 -25.1(3) . . . . ?
C8 C10 C11 O4 156.10(19) . . . . ?
C16 N2 C12 C13 -1.4(3) . . . . ?
Cu1 N2 C12 C13 175.39(17) . . . . ?
N2 C12 C13 C14 0.6(4) . . . . ?
C12 C13 C14 C15 1.1(3) . . . . ?
C12 C13 C14 C14 -178.9(2) . . . 3_766 ?
C13 C14 C15 C16 -1.9(3) . . . . ?
C14 C14 C15 C16 178.1(3) 3_766 . . . ?
C12 N2 C16 C15 0.5(4) . . . . ?
Cu1 N2 C16 C15 -176.22(19) . . . . ?
C14 C15 C16 N2 1.1(4) . . . . ?
